data_7127377
loop_
_publ_author_name
'Kiernicki, John J.'
'Norwine, Emily E.'
'Lovasz, Myles A.'
'Zeller, Matthias'
'Szymczak, Nathaniel K.'

_publ_section_title
;
 Mobility of Lewis acids within the secondary coordination sphere: toward
 a model for cooperative substrate binding.
;
_journal_issue 86
_journal_name_full 'Chemical communications (Cambridge, England)'
_journal_page_first 13105
_journal_page_last 13108
_journal_paper_doi 10.1039/d0cc05121g
_journal_volume 56
_journal_year 2020
_chemical_formula_moiety 'C25 H42 B Br2 N5 Zn, 0.5(C6 H6)'
_chemical_formula_sum 'C28 H45 B Br2 N5 Zn'
_chemical_formula_weight 687.69
_chemical_properties_physical Air-sensitive,Moisture-sensitive,Hygroscopic
_space_group_crystal_system monoclinic
_space_group_IT_number 15
_space_group_name_Hall '-C 2yc'
_space_group_name_H-M_alt 'C 1 2/c 1'
_atom_sites_solution_hydrogens mixed
_atom_sites_solution_primary direct
_atom_sites_solution_secondary difmap
_audit_creation_method SHELXL-2018/3
_audit_update_record
;
2020-06-24 deposited with the CCDC.	2020-09-16 downloaded from the CCDC.
;
_cell_angle_alpha 90
_cell_angle_beta 92.423(2)
_cell_angle_gamma 90
_cell_formula_units_Z 8
_cell_length_a 12.0353(8)
_cell_length_b 24.2453(15)
_cell_length_c 21.5350(12)
_cell_measurement_reflns_used 9979
_cell_measurement_temperature 150(2)
_cell_measurement_theta_max 33.2118
_cell_measurement_theta_min 2.5322
_cell_volume 6278.3(7)
_computing_cell_refinement 'SAINT V8.38A (Bruker, 2016)'
_computing_data_collection 'Apex3 v2018.1-0 (Bruker, 2018)'
_computing_data_reduction 'SAINT V8.38A (Bruker, 2016)'
_computing_structure_refinement
;  
SHELXL-2018/3 (Sheldrick, 2015, 2018), 
SHELXLE Rev1030 (H\"ubschle et al., 2011)
;
_computing_structure_solution 'SHELXS-97 (Sheldrick, 2008)'
_diffrn_ambient_temperature 150(2)
_diffrn_detector_area_resol_mean 10.4167
_diffrn_measured_fraction_theta_full 0.995
_diffrn_measured_fraction_theta_max 0.962
_diffrn_measurement_device_type 'Bruker AXS D8 Quest CMOS diffractometer'
_diffrn_measurement_method 'omega and phi scans'
_diffrn_radiation_monochromator 'Triumph curved graphite crystal'
_diffrn_radiation_type MoK\a
_diffrn_radiation_wavelength 0.71073
_diffrn_reflns_av_R_equivalents 0.0462
_diffrn_reflns_av_unetI/netI 0.0434
_diffrn_reflns_Laue_measured_fraction_full 0.995
_diffrn_reflns_Laue_measured_fraction_max 0.962
_diffrn_reflns_limit_h_max 15
_diffrn_reflns_limit_h_min -18
_diffrn_reflns_limit_k_max 30
_diffrn_reflns_limit_k_min -37
_diffrn_reflns_limit_l_max 26
_diffrn_reflns_limit_l_min -33
_diffrn_reflns_number 43551
_diffrn_reflns_point_group_measured_fraction_full 0.995
_diffrn_reflns_point_group_measured_fraction_max 0.962
_diffrn_reflns_theta_full 25.242
_diffrn_reflns_theta_max 33.220
_diffrn_reflns_theta_min 2.726
_diffrn_source 'fine focus sealed tube X-ray source'
_diffrn_source_current '30 mA'
_diffrn_source_voltage '50 kV'
_exptl_absorpt_coefficient_mu 3.353
_exptl_absorpt_correction_T_max 0.7465
_exptl_absorpt_correction_T_min 0.3711
_exptl_absorpt_correction_type multi-scan
_exptl_absorpt_process_details
;
 SADABS 2016/2: Krause, L., Herbst-Irmer, R., Sheldrick G.M. & Stalke D.,
 J. Appl. Cryst. 48 (2015) 3-10
;
_exptl_crystal_colour colourless
_exptl_crystal_density_diffrn 1.455
_exptl_crystal_description prism
_exptl_crystal_F_000 2824
_exptl_crystal_recrystallization_method 'Re-crystallisation from solvent'
_exptl_crystal_size_max 0.550
_exptl_crystal_size_mid 0.260
_exptl_crystal_size_min 0.240
_refine_diff_density_max 0.926
_refine_diff_density_min -0.867
_refine_diff_density_rms 0.088
_refine_ls_extinction_coef 0.00043(6)
_refine_ls_extinction_expression Fc^*^=kFc[1+0.001xFc^2^\l^3^/sin(2\q)]^-1/4^
_refine_ls_extinction_method 'SHELXL-2018/3 (Sheldrick 2018)'
_refine_ls_goodness_of_fit_ref 1.058
_refine_ls_hydrogen_treatment mixed
_refine_ls_matrix_type full
_refine_ls_number_parameters 347
_refine_ls_number_reflns 11598
_refine_ls_number_restraints 2
_refine_ls_restrained_S_all 1.058
_refine_ls_R_factor_all 0.0591
_refine_ls_R_factor_gt 0.0364
_refine_ls_shift/su_max 0.001
_refine_ls_shift/su_mean 0.000
_refine_ls_structure_factor_coef Fsqd
_refine_ls_weighting_details 'w=1/[\s^2^(Fo^2^)+(0.0385P)^2^+4.8899P] where P=(Fo^2^+2Fc^2^)/3'
_refine_ls_weighting_scheme calc
_refine_ls_wR_factor_gt 0.0856
_refine_ls_wR_factor_ref 0.0941
_reflns_Friedel_coverage 0.000
_reflns_number_gt 8441
_reflns_number_total 11598
_reflns_threshold_expression 'I > 2\s(I)'
_cod_data_source_file d0cc05121g2.cif
_cod_data_source_block EN2155_0m
_cod_depositor_comments 'Adding full bibliography for 7127369--7127381.cif.'
_cod_original_sg_symbol_H-M 'C 2/c'
_cod_database_code 7127377
_shelx_shelxl_version_number 2018/3
_shelx_space_group_comment
;
The symmetry employed for this shelxl refinement is uniquely defined
by the following loop, which should always be used as a source of
symmetry information in preference to the above space-group names.
They are only intended as comments.
;
_shelx_estimated_absorpt_t_min 0.260
_shelx_estimated_absorpt_t_max 0.500

loop_
_space_group_symop_operation_xyz
'x, y, z'
'-x, y, -z+1/2'
'x+1/2, y+1/2, z'
'-x+1/2, y+1/2, -z+1/2'
'-x, -y, -z'
'x, -y, z-1/2'
'-x+1/2, -y+1/2, -z'
'x+1/2, -y+1/2, z-1/2'

loop_
_atom_site_label
_atom_site_type_symbol
_atom_site_fract_x
_atom_site_fract_y
_atom_site_fract_z
_atom_site_U_iso_or_equiv
_atom_site_adp_type
_atom_site_occupancy
_atom_site_site_symmetry_order
_atom_site_calc_flag
_atom_site_refinement_flags_posn
_atom_site_refinement_flags_adp
_atom_site_refinement_flags_occupancy
_atom_site_disorder_assembly
_atom_site_disorder_group
Br1 Br 0.39973(2) 0.11636(2) 0.65770(2) 0.02840(6) Uani 1 1 d . . . . .
Br2 Br 0.23048(2) -0.01189(2) 0.70750(2) 0.04024(7) Uani 1 1 d . . . . .
Zn1 Zn 0.31995(2) 0.03152(2) 0.62626(2) 0.02318(6) Uani 1 1 d . . . . .
N1 N 0.40715(13) -0.02639(7) 0.57652(7) 0.0223(3) Uani 1 1 d . . . . .
N2 N 0.24076(12) 0.03979(6) 0.54099(7) 0.0211(3) Uani 1 1 d . . . . .
N3 N 0.16158(12) 0.07145(6) 0.51220(7) 0.0213(3) Uani 1 1 d . . . . .
N4 N -0.24254(14) 0.13355(8) 0.71077(7) 0.0288(4) Uani 1 1 d . . . . .
H4A H -0.179586 0.118093 0.727991 0.035 Uiso 1 1 calc R U . . .
H4B H -0.279671 0.149699 0.741908 0.035 Uiso 1 1 calc R U . . .
N5 N -0.31184(17) 0.09012(8) 0.68317(8) 0.0343(4) Uani 1 1 d D . . . .
H5A H -0.326(2) 0.0696(11) 0.7141(11) 0.050(8) Uiso 1 1 d D . . . .
H5B H -0.3763(17) 0.1068(11) 0.6746(13) 0.046(8) Uiso 1 1 d D . . . .
C1 C 0.5323(2) -0.05028(11) 0.66414(11) 0.0417(5) Uani 1 1 d . . . . .
H1A H 0.599243 -0.072573 0.672269 0.063 Uiso 1 1 calc R U . . .
H1B H 0.474855 -0.061381 0.692561 0.063 Uiso 1 1 calc R U . . .
H1C H 0.550191 -0.011215 0.670612 0.063 Uiso 1 1 calc R U . . .
C2 C 0.49032(16) -0.05895(8) 0.59839(9) 0.0257(4) Uani 1 1 d . . . . .
C3 C 0.53453(17) -0.09929(9) 0.56065(9) 0.0282(4) Uani 1 1 d . . . . .
H3 H 0.593043 -0.122305 0.576421 0.034 Uiso 1 1 calc R U . . .
C4 C 0.49334(17) -0.10587(9) 0.50024(9) 0.0287(4) Uani 1 1 d . . . . .
H4 H 0.523527 -0.133240 0.474264 0.034 Uiso 1 1 calc R U . . .
C5 C 0.40775(16) -0.07226(8) 0.47789(8) 0.0255(4) Uani 1 1 d . . . . .
H5 H 0.378105 -0.076127 0.436532 0.031 Uiso 1 1 calc R U . . .
C6 C 0.36651(14) -0.03295(7) 0.51720(8) 0.0196(3) Uani 1 1 d . . . . .
C7 C 0.27681(14) 0.00512(7) 0.49812(8) 0.0193(3) Uani 1 1 d . . . . .
C8 C 0.21968(15) 0.01384(8) 0.44113(8) 0.0220(3) Uani 1 1 d . . . . .
H8 H 0.229312 -0.005489 0.403367 0.026 Uiso 1 1 calc R U . . .
C9 C 0.14557(14) 0.05685(8) 0.45123(8) 0.0213(3) Uani 1 1 d . . . . .
C10 C 0.06477(16) 0.08399(8) 0.40494(9) 0.0266(4) Uani 1 1 d . . . . .
C11 C -0.05562(16) 0.07932(10) 0.42656(10) 0.0327(4) Uani 1 1 d . . . . .
H11A H -0.107446 0.092426 0.393460 0.049 Uiso 1 1 calc R U . . .
H11B H -0.063723 0.101854 0.463874 0.049 Uiso 1 1 calc R U . . .
H11C H -0.072086 0.040719 0.436051 0.049 Uiso 1 1 calc R U . . .
C12 C 0.0962(2) 0.14420(10) 0.39554(12) 0.0422(5) Uani 1 1 d . . . . .
H12A H 0.173218 0.146424 0.382693 0.063 Uiso 1 1 calc R U . . .
H12B H 0.089025 0.164395 0.434584 0.063 Uiso 1 1 calc R U . . .
H12C H 0.046556 0.160501 0.363289 0.063 Uiso 1 1 calc R U . . .
C13 C 0.07211(19) 0.05475(10) 0.34203(9) 0.0347(5) Uani 1 1 d . . . . .
H13A H 0.021524 0.072614 0.311363 0.052 Uiso 1 1 calc R U . . .
H13B H 0.051009 0.015946 0.346423 0.052 Uiso 1 1 calc R U . . .
H13C H 0.148466 0.057007 0.328132 0.052 Uiso 1 1 calc R U . . .
C14 C 0.10404(15) 0.11097(8) 0.55138(9) 0.0245(4) Uani 1 1 d . . . . .
H14A H 0.057894 0.136046 0.524747 0.029 Uiso 1 1 calc R U . . .
H14B H 0.159533 0.133542 0.575216 0.029 Uiso 1 1 calc R U . . .
C15 C 0.03061(18) 0.08090(9) 0.59607(10) 0.0337(5) Uani 1 1 d . . . . .
H15A H 0.077024 0.054826 0.621246 0.040 Uiso 1 1 calc R U . . .
H15B H -0.025460 0.059055 0.571757 0.040 Uiso 1 1 calc R U . . .
C16 C -0.0295(2) 0.11953(11) 0.63987(10) 0.0397(5) Uani 1 1 d . . . . .
H16A H -0.052940 0.097804 0.675974 0.048 Uiso 1 1 calc R U . . .
H16B H 0.024064 0.147712 0.655676 0.048 Uiso 1 1 calc R U . . .
C17 C -0.13172(16) 0.14912(9) 0.61116(9) 0.0281(4) Uani 1 1 d . . . . .
H17A H -0.179215 0.121645 0.588753 0.034 Uiso 1 1 calc R U . . .
H17B H -0.106651 0.176069 0.580174 0.034 Uiso 1 1 calc R U . . .
C18 C -0.31993(16) 0.20998(9) 0.63263(9) 0.0271(4) Uani 1 1 d . . . . .
H18 H -0.363988 0.181295 0.609055 0.033 Uiso 1 1 calc R U . . .
C19 C -0.2865(2) 0.25500(11) 0.58672(12) 0.0469(6) Uani 1 1 d . . . . .
H19A H -0.254757 0.236873 0.550289 0.056 Uiso 1 1 calc R U . . .
H19B H -0.354615 0.274678 0.571840 0.056 Uiso 1 1 calc R U . . .
C20 C -0.2029(3) 0.29759(13) 0.61220(18) 0.0665(9) Uani 1 1 d . . . . .
H20A H -0.169824 0.316580 0.576723 0.080 Uiso 1 1 calc R U . . .
H20B H -0.243428 0.325606 0.635866 0.080 Uiso 1 1 calc R U . . .
C21 C -0.1090(2) 0.27432(13) 0.65418(16) 0.0633(9) Uani 1 1 d . . . . .
H21A H -0.073986 0.305174 0.677907 0.076 Uiso 1 1 calc R U . . .
H21B H -0.051905 0.258541 0.627587 0.076 Uiso 1 1 calc R U . . .
C22 C -0.14309(19) 0.22981(12) 0.70052(12) 0.0439(6) Uani 1 1 d . . . . .
H22 H -0.073897 0.213712 0.720457 0.053 Uiso 1 1 calc R U . . .
C23 C -0.2152(2) 0.25303(13) 0.75254(13) 0.0555(8) Uani 1 1 d . . . . .
H23A H -0.222529 0.224236 0.784707 0.067 Uiso 1 1 calc R U . . .
H23B H -0.175631 0.284694 0.772313 0.067 Uiso 1 1 calc R U . . .
C24 C -0.3318(2) 0.27190(12) 0.73067(14) 0.0516(7) Uani 1 1 d . . . . .
H24A H -0.377582 0.276416 0.767436 0.062 Uiso 1 1 calc R U . . .
H24B H -0.325927 0.308451 0.710565 0.062 Uiso 1 1 calc R U . . .
C25 C -0.39132(18) 0.23228(9) 0.68505(10) 0.0336(4) Uani 1 1 d . . . . .
H25A H -0.456756 0.251457 0.665829 0.040 Uiso 1 1 calc R U . . .
H25B H -0.419170 0.200538 0.708777 0.040 Uiso 1 1 calc R U . . .
C26 C 0.2789(5) 0.25559(13) 0.43987(16) 0.0905(16) Uani 1 1 d . . . . .
H26 H 0.298540 0.259187 0.397790 0.109 Uiso 1 1 calc R U . . .
C27 C 0.1737(5) 0.26823(13) 0.4562(2) 0.0892(15) Uani 1 1 d . . . . .
H27 H 0.120951 0.281281 0.425596 0.107 Uiso 1 1 calc R U . . .
C28 C 0.1434(4) 0.26228(12) 0.5163(2) 0.0802(11) Uani 1 1 d . . . . .
H28 H 0.069688 0.270395 0.527449 0.096 Uiso 1 1 calc R U . . .
B1 B -0.20717(18) 0.18160(10) 0.66116(9) 0.0262(4) Uani 1 1 d . . . . .

loop_
_atom_site_aniso_label
_atom_site_aniso_U_11
_atom_site_aniso_U_22
_atom_site_aniso_U_33
_atom_site_aniso_U_23
_atom_site_aniso_U_13
_atom_site_aniso_U_12
Br1 0.03159(11) 0.03180(10) 0.02219(9) -0.00731(7) 0.00578(7) -0.00670(8)
Br2 0.04239(13) 0.05747(16) 0.02094(9) 0.00277(9) 0.00217(8) -0.02173(11)
Zn1 0.02325(11) 0.03027(12) 0.01612(9) -0.00453(8) 0.00213(7) -0.00222(8)
N1 0.0223(7) 0.0259(7) 0.0186(6) -0.0021(6) 0.0007(5) -0.0021(6)
N2 0.0179(7) 0.0261(7) 0.0193(6) -0.0033(6) 0.0010(5) -0.0017(6)
N3 0.0191(7) 0.0241(7) 0.0208(6) -0.0018(6) 0.0025(5) -0.0007(6)
N4 0.0263(8) 0.0453(10) 0.0150(6) 0.0019(7) 0.0031(6) 0.0049(7)
N5 0.0462(11) 0.0337(10) 0.0233(8) 0.0046(7) 0.0058(7) -0.0001(8)
C1 0.0421(12) 0.0516(14) 0.0302(10) -0.0048(10) -0.0121(9) 0.0107(11)
C2 0.0246(9) 0.0298(9) 0.0227(8) 0.0011(7) 0.0004(7) -0.0005(7)
C3 0.0264(9) 0.0298(10) 0.0284(9) 0.0033(8) 0.0015(7) 0.0033(8)
C4 0.0295(10) 0.0313(10) 0.0259(9) -0.0022(8) 0.0066(7) 0.0050(8)
C5 0.0279(9) 0.0295(9) 0.0195(7) -0.0029(7) 0.0051(6) -0.0001(7)
C6 0.0180(7) 0.0240(8) 0.0168(7) -0.0002(6) 0.0023(5) -0.0036(6)
C7 0.0175(7) 0.0234(8) 0.0172(7) -0.0025(6) 0.0030(5) -0.0034(6)
C8 0.0213(8) 0.0272(9) 0.0176(7) -0.0020(7) 0.0022(6) -0.0021(7)
C9 0.0196(8) 0.0256(8) 0.0190(7) -0.0008(6) 0.0026(6) -0.0055(6)
C10 0.0257(9) 0.0287(9) 0.0253(8) 0.0021(7) -0.0009(7) 0.0005(7)
C11 0.0246(9) 0.0392(12) 0.0341(10) -0.0060(9) -0.0024(8) 0.0047(8)
C12 0.0550(15) 0.0310(11) 0.0407(12) 0.0088(10) 0.0015(11) -0.0019(10)
C13 0.0374(11) 0.0452(13) 0.0212(8) 0.0012(9) -0.0018(8) 0.0023(9)
C14 0.0226(8) 0.0241(9) 0.0272(8) -0.0061(7) 0.0051(7) -0.0011(7)
C15 0.0312(10) 0.0352(11) 0.0358(10) 0.0042(9) 0.0143(8) 0.0073(9)
C16 0.0365(12) 0.0569(15) 0.0265(9) 0.0025(10) 0.0093(8) 0.0178(10)
C17 0.0262(9) 0.0380(11) 0.0207(8) 0.0007(8) 0.0075(7) 0.0053(8)
C18 0.0264(9) 0.0301(10) 0.0253(8) 0.0019(7) 0.0067(7) 0.0037(7)
C19 0.0538(15) 0.0447(14) 0.0437(13) 0.0180(11) 0.0205(11) 0.0137(12)
C20 0.071(2) 0.0416(15) 0.090(2) 0.0151(16) 0.0421(18) -0.0046(14)
C21 0.0483(16) 0.0579(18) 0.087(2) -0.0247(17) 0.0355(16) -0.0244(14)
C22 0.0282(11) 0.0587(16) 0.0453(13) -0.0176(12) 0.0071(9) -0.0067(10)
C23 0.0522(15) 0.0689(19) 0.0462(14) -0.0328(14) 0.0128(12) -0.0177(14)
C24 0.0498(15) 0.0476(15) 0.0599(16) -0.0222(13) 0.0297(13) -0.0086(12)
C25 0.0291(10) 0.0331(11) 0.0396(11) -0.0029(9) 0.0127(8) 0.0032(8)
C26 0.198(5) 0.0294(15) 0.0445(17) 0.0005(13) 0.014(3) -0.024(2)
C27 0.161(5) 0.0297(15) 0.072(3) 0.0045(16) -0.044(3) -0.008(2)
C28 0.122(3) 0.0265(13) 0.093(3) -0.0080(17) 0.014(3) -0.0101(17)
B1 0.0244(10) 0.0351(11) 0.0197(8) -0.0029(8) 0.0073(7) 0.0005(8)

loop_
_atom_type_symbol
_atom_type_description
_atom_type_scat_dispersion_real
_atom_type_scat_dispersion_imag
_atom_type_scat_source
C C 0.0033 0.0016 'International Tables Vol C Tables 4.2.6.8 and 6.1.1.4'
H H 0.0000 0.0000 'International Tables Vol C Tables 4.2.6.8 and 6.1.1.4'
B B 0.0013 0.0007 'International Tables Vol C Tables 4.2.6.8 and 6.1.1.4'
N N 0.0061 0.0033 'International Tables Vol C Tables 4.2.6.8 and 6.1.1.4'
Zn Zn 0.2839 1.4301 'International Tables Vol C Tables 4.2.6.8 and 6.1.1.4'
Br Br -0.2901 2.4595 'International Tables Vol C Tables 4.2.6.8 and 6.1.1.4'

loop_
_geom_angle_atom_site_label_1
_geom_angle_atom_site_label_2
_geom_angle_atom_site_label_3
_geom_angle
_geom_angle_site_symmetry_1
_geom_angle_site_symmetry_3
_geom_angle_publ_flag
N2 Zn1 N1 80.18(6) . . ?
N2 Zn1 Br2 120.25(4) . . ?
N1 Zn1 Br2 109.85(4) . . ?
N2 Zn1 Br1 109.96(4) . . ?
N1 Zn1 Br1 121.96(4) . . ?
Br2 Zn1 Br1 111.846(11) . . ?
C2 N1 C6 119.61(16) . . ?
C2 N1 Zn1 126.95(12) . . ?
C6 N1 Zn1 113.24(12) . . ?
C7 N2 N3 106.46(14) . . ?
C7 N2 Zn1 114.02(12) . . ?
N3 N2 Zn1 139.49(11) . . ?
N2 N3 C9 111.19(14) . . ?
N2 N3 C14 116.52(14) . . ?
C9 N3 C14 132.10(16) . . ?
N5 N4 B1 113.95(14) . . ?
N5 N4 H4A 108.8 . . ?
B1 N4 H4A 108.8 . . ?
N5 N4 H4B 108.8 . . ?
B1 N4 H4B 108.8 . . ?
H4A N4 H4B 107.7 . . ?
N4 N5 H5A 104(2) . . ?
N4 N5 H5B 103.7(19) . . ?
H5A N5 H5B 103(3) . . ?
C2 C1 H1A 109.5 . . ?
C2 C1 H1B 109.5 . . ?
H1A C1 H1B 109.5 . . ?
C2 C1 H1C 109.5 . . ?
H1A C1 H1C 109.5 . . ?
H1B C1 H1C 109.5 . . ?
N1 C2 C3 120.36(17) . . ?
N1 C2 C1 117.72(18) . . ?
C3 C2 C1 121.92(19) . . ?
C4 C3 C2 120.01(18) . . ?
C4 C3 H3 120.0 . . ?
C2 C3 H3 120.0 . . ?
C3 C4 C5 119.45(18) . . ?
C3 C4 H4 120.3 . . ?
C5 C4 H4 120.3 . . ?
C6 C5 C4 118.35(17) . . ?
C6 C5 H5 120.8 . . ?
C4 C5 H5 120.8 . . ?
N1 C6 C5 122.22(17) . . ?
N1 C6 C7 114.93(15) . . ?
C5 C6 C7 122.85(16) . . ?
N2 C7 C8 110.49(16) . . ?
N2 C7 C6 117.38(15) . . ?
C8 C7 C6 132.11(16) . . ?
C9 C8 C7 105.68(15) . . ?
C9 C8 H8 127.2 . . ?
C7 C8 H8 127.2 . . ?
N3 C9 C8 106.16(15) . . ?
N3 C9 C10 125.53(17) . . ?
C8 C9 C10 128.29(16) . . ?
C9 C10 C12 110.36(17) . . ?
C9 C10 C13 108.73(16) . . ?
C12 C10 C13 107.54(18) . . ?
C9 C10 C11 110.76(16) . . ?
C12 C10 C11 110.58(18) . . ?
C13 C10 C11 108.77(17) . . ?
C10 C11 H11A 109.5 . . ?
C10 C11 H11B 109.5 . . ?
H11A C11 H11B 109.5 . . ?
C10 C11 H11C 109.5 . . ?
H11A C11 H11C 109.5 . . ?
H11B C11 H11C 109.5 . . ?
C10 C12 H12A 109.5 . . ?
C10 C12 H12B 109.5 . . ?
H12A C12 H12B 109.5 . . ?
C10 C12 H12C 109.5 . . ?
H12A C12 H12C 109.5 . . ?
H12B C12 H12C 109.5 . . ?
C10 C13 H13A 109.5 . . ?
C10 C13 H13B 109.5 . . ?
H13A C13 H13B 109.5 . . ?
C10 C13 H13C 109.5 . . ?
H13A C13 H13C 109.5 . . ?
H13B C13 H13C 109.5 . . ?
N3 C14 C15 110.58(16) . . ?
N3 C14 H14A 109.5 . . ?
C15 C14 H14A 109.5 . . ?
N3 C14 H14B 109.5 . . ?
C15 C14 H14B 109.5 . . ?
H14A C14 H14B 108.1 . . ?
C14 C15 C16 113.51(19) . . ?
C14 C15 H15A 108.9 . . ?
C16 C15 H15A 108.9 . . ?
C14 C15 H15B 108.9 . . ?
C16 C15 H15B 108.9 . . ?
H15A C15 H15B 107.7 . . ?
C17 C16 C15 115.47(19) . . ?
C17 C16 H16A 108.4 . . ?
C15 C16 H16A 108.4 . . ?
C17 C16 H16B 108.4 . . ?
C15 C16 H16B 108.4 . . ?
H16A C16 H16B 107.5 . . ?
C16 C17 B1 114.69(16) . . ?
C16 C17 H17A 108.6 . . ?
B1 C17 H17A 108.6 . . ?
C16 C17 H17B 108.6 . . ?
B1 C17 H17B 108.6 . . ?
H17A C17 H17B 107.6 . . ?
C19 C18 C25 112.96(18) . . ?
C19 C18 B1 107.93(17) . . ?
C25 C18 B1 110.77(16) . . ?
C19 C18 H18 108.4 . . ?
C25 C18 H18 108.4 . . ?
B1 C18 H18 108.4 . . ?
C20 C19 C18 115.8(2) . . ?
C20 C19 H19A 108.3 . . ?
C18 C19 H19A 108.3 . . ?
C20 C19 H19B 108.3 . . ?
C18 C19 H19B 108.3 . . ?
H19A C19 H19B 107.4 . . ?
C21 C20 C19 115.0(2) . . ?
C21 C20 H20A 108.5 . . ?
C19 C20 H20A 108.5 . . ?
C21 C20 H20B 108.5 . . ?
C19 C20 H20B 108.5 . . ?
H20A C20 H20B 107.5 . . ?
C20 C21 C22 115.7(2) . . ?
C20 C21 H21A 108.4 . . ?
C22 C21 H21A 108.4 . . ?
C20 C21 H21B 108.4 . . ?
C22 C21 H21B 108.4 . . ?
H21A C21 H21B 107.4 . . ?
C21 C22 C23 112.7(2) . . ?
C21 C22 B1 107.5(2) . . ?
C23 C22 B1 111.79(18) . . ?
C21 C22 H22 108.2 . . ?
C23 C22 H22 108.2 . . ?
B1 C22 H22 108.2 . . ?
C24 C23 C22 114.8(2) . . ?
C24 C23 H23A 108.6 . . ?
C22 C23 H23A 108.6 . . ?
C24 C23 H23B 108.6 . . ?
C22 C23 H23B 108.6 . . ?
H23A C23 H23B 107.5 . . ?
C25 C24 C23 114.1(2) . . ?
C25 C24 H24A 108.7 . . ?
C23 C24 H24A 108.7 . . ?
C25 C24 H24B 108.7 . . ?
C23 C24 H24B 108.7 . . ?
H24A C24 H24B 107.6 . . ?
C24 C25 C18 115.38(18) . . ?
C24 C25 H25A 108.4 . . ?
C18 C25 H25A 108.4 . . ?
C24 C25 H25B 108.4 . . ?
C18 C25 H25B 108.4 . . ?
H25A C25 H25B 107.5 . . ?
C27 C26 C28 120.4(4) . 7_556 ?
C27 C26 H26 119.8 . . ?
C28 C26 H26 119.8 7_556 . ?
C26 C27 C28 120.6(4) . . ?
C26 C27 H27 119.7 . . ?
C28 C27 H27 119.7 . . ?
C27 C28 C26 119.0(4) . 7_556 ?
C27 C28 H28 120.5 . . ?
C26 C28 H28 120.5 7_556 . ?
C18 B1 C22 105.34(18) . . ?
C18 B1 C17 115.70(16) . . ?
C22 B1 C17 115.19(17) . . ?
C18 B1 N4 108.12(15) . . ?
C22 B1 N4 107.52(16) . . ?
C17 B1 N4 104.58(16) . . ?

loop_
_geom_bond_atom_site_label_1
_geom_bond_atom_site_label_2
_geom_bond_distance
_geom_bond_site_symmetry_2
_geom_bond_publ_flag
Br1 Zn1 2.3572(3) . ?
Br2 Zn1 2.3425(3) . ?
Zn1 N2 2.0427(15) . ?
Zn1 N1 2.0773(15) . ?
N1 C2 1.344(2) . ?
N1 C6 1.358(2) . ?
N2 C7 1.334(2) . ?
N2 N3 1.353(2) . ?
N3 C9 1.366(2) . ?
N3 C14 1.469(2) . ?
N4 N5 1.455(3) . ?
N4 B1 1.649(3) . ?
N4 H4A 0.9100 . ?
N4 H4B 0.9100 . ?
N5 H5A 0.855(17) . ?
N5 H5B 0.887(17) . ?
C1 C2 1.498(3) . ?
C1 H1A 0.9800 . ?
C1 H1B 0.9800 . ?
C1 H1C 0.9800 . ?
C2 C3 1.392(3) . ?
C3 C4 1.382(3) . ?
C3 H3 0.9500 . ?
C4 C5 1.384(3) . ?
C4 H4 0.9500 . ?
C5 C6 1.381(3) . ?
C5 H5 0.9500 . ?
C6 C7 1.466(2) . ?
C7 C8 1.397(2) . ?
C8 C9 1.395(3) . ?
C8 H8 0.9500 . ?
C9 C10 1.513(3) . ?
C10 C12 1.524(3) . ?
C10 C13 1.535(3) . ?
C10 C11 1.545(3) . ?
C11 H11A 0.9800 . ?
C11 H11B 0.9800 . ?
C11 H11C 0.9800 . ?
C12 H12A 0.9800 . ?
C12 H12B 0.9800 . ?
C12 H12C 0.9800 . ?
C13 H13A 0.9800 . ?
C13 H13B 0.9800 . ?
C13 H13C 0.9800 . ?
C14 C15 1.520(3) . ?
C14 H14A 0.9900 . ?
C14 H14B 0.9900 . ?
C15 C16 1.532(3) . ?
C15 H15A 0.9900 . ?
C15 H15B 0.9900 . ?
C16 C17 1.532(3) . ?
C16 H16A 0.9900 . ?
C16 H16B 0.9900 . ?
C17 B1 1.639(3) . ?
C17 H17A 0.9900 . ?
C17 H17B 0.9900 . ?
C18 C19 1.538(3) . ?
C18 C25 1.545(3) . ?
C18 B1 1.619(3) . ?
C18 H18 1.0000 . ?
C19 C20 1.527(5) . ?
C19 H19A 0.9900 . ?
C19 H19B 0.9900 . ?
C20 C21 1.525(5) . ?
C20 H20A 0.9900 . ?
C20 H20B 0.9900 . ?
C21 C22 1.537(4) . ?
C21 H21A 0.9900 . ?
C21 H21B 0.9900 . ?
C22 C23 1.552(3) . ?
C22 B1 1.620(3) . ?
C22 H22 1.0000 . ?
C23 C24 1.531(4) . ?
C23 H23A 0.9900 . ?
C23 H23B 0.9900 . ?
C24 C25 1.531(3) . ?
C24 H24A 0.9900 . ?
C24 H24B 0.9900 . ?
C25 H25A 0.9900 . ?
C25 H25B 0.9900 . ?
C26 C27 1.364(7) . ?
C26 C28 1.371(6) 7_556 ?
C26 H26 0.9500 . ?
C27 C28 1.365(6) . ?
C27 H27 0.9500 . ?
C28 H28 0.9500 . ?

loop_
_geom_hbond_atom_site_label_D
_geom_hbond_atom_site_label_H
_geom_hbond_atom_site_label_A
_geom_hbond_distance_DH
_geom_hbond_distance_HA
_geom_hbond_distance_DA
_geom_hbond_angle_DHA
_geom_hbond_site_symmetry_A
_geom_hbond_publ_flag
N4 H4B Br1 0.91 2.77 3.4970(15) 137.5 2_556 yes
N5 H5A Br2 0.855(17) 2.81(2) 3.5248(19) 142(2) 2_556 yes
N5 H5B Br1 0.887(17) 2.715(19) 3.549(2) 157(2) 1_455 yes

loop_
_geom_torsion_atom_site_label_1
_geom_torsion_atom_site_label_2
_geom_torsion_atom_site_label_3
_geom_torsion_atom_site_label_4
_geom_torsion
_geom_torsion_site_symmetry_1
_geom_torsion_site_symmetry_2
_geom_torsion_site_symmetry_3
_geom_torsion_site_symmetry_4
_geom_torsion_publ_flag
C7 N2 N3 C9 0.76(19) . . . . ?
Zn1 N2 N3 C9 178.71(14) . . . . ?
C7 N2 N3 C14 176.33(15) . . . . ?
Zn1 N2 N3 C14 -5.7(3) . . . . ?
C6 N1 C2 C3 -0.2(3) . . . . ?
Zn1 N1 C2 C3 174.41(14) . . . . ?
C6 N1 C2 C1 -179.87(19) . . . . ?
Zn1 N1 C2 C1 -5.3(3) . . . . ?
N1 C2 C3 C4 0.3(3) . . . . ?
C1 C2 C3 C4 -180.0(2) . . . . ?
C2 C3 C4 C5 -0.3(3) . . . . ?
C3 C4 C5 C6 0.1(3) . . . . ?
C2 N1 C6 C5 0.0(3) . . . . ?
Zn1 N1 C6 C5 -175.30(14) . . . . ?
C2 N1 C6 C7 -179.39(16) . . . . ?
Zn1 N1 C6 C7 5.32(19) . . . . ?
C4 C5 C6 N1 0.0(3) . . . . ?
C4 C5 C6 C7 179.37(17) . . . . ?
N3 N2 C7 C8 -0.71(19) . . . . ?
Zn1 N2 C7 C8 -179.25(12) . . . . ?
N3 N2 C7 C6 178.10(14) . . . . ?
Zn1 N2 C7 C6 -0.45(19) . . . . ?
N1 C6 C7 N2 -3.3(2) . . . . ?
C5 C6 C7 N2 177.27(17) . . . . ?
N1 C6 C7 C8 175.15(18) . . . . ?
C5 C6 C7 C8 -4.2(3) . . . . ?
N2 C7 C8 C9 0.4(2) . . . . ?
C6 C7 C8 C9 -178.16(18) . . . . ?
N2 N3 C9 C8 -0.50(19) . . . . ?
C14 N3 C9 C8 -175.17(17) . . . . ?
N2 N3 C9 C10 -179.06(16) . . . . ?
C14 N3 C9 C10 6.3(3) . . . . ?
C7 C8 C9 N3 0.06(19) . . . . ?
C7 C8 C9 C10 178.55(17) . . . . ?
N3 C9 C10 C12 62.8(2) . . . . ?
C8 C9 C10 C12 -115.4(2) . . . . ?
N3 C9 C10 C13 -179.45(17) . . . . ?
C8 C9 C10 C13 2.3(3) . . . . ?
N3 C9 C10 C11 -60.0(2) . . . . ?
C8 C9 C10 C11 121.8(2) . . . . ?
N2 N3 C14 C15 -68.9(2) . . . . ?
C9 N3 C14 C15 105.6(2) . . . . ?
N3 C14 C15 C16 178.28(17) . . . . ?
C14 C15 C16 C17 77.9(3) . . . . ?
C15 C16 C17 B1 169.86(19) . . . . ?
C25 C18 C19 C20 69.5(3) . . . . ?
B1 C18 C19 C20 -53.3(3) . . . . ?
C18 C19 C20 C21 40.5(3) . . . . ?
C19 C20 C21 C22 -41.2(4) . . . . ?
C20 C21 C22 C23 -69.1(3) . . . . ?
C20 C21 C22 B1 54.6(3) . . . . ?
C21 C22 C23 C24 68.6(3) . . . . ?
B1 C22 C23 C24 -52.7(3) . . . . ?
C22 C23 C24 C25 43.5(3) . . . . ?
C23 C24 C25 C18 -44.8(3) . . . . ?
C19 C18 C25 C24 -66.8(3) . . . . ?
B1 C18 C25 C24 54.5(3) . . . . ?
C28 C26 C27 C28 -1.3(6) 7_556 . . . ?
C26 C27 C28 C26 1.3(6) . . . 7_556 ?
C19 C18 B1 C22 64.9(2) . . . . ?
C25 C18 B1 C22 -59.2(2) . . . . ?
C19 C18 B1 C17 -63.5(2) . . . . ?
C25 C18 B1 C17 172.33(18) . . . . ?
C19 C18 B1 N4 179.64(17) . . . . ?
C25 C18 B1 N4 55.5(2) . . . . ?
C21 C22 B1 C18 -65.5(2) . . . . ?
C23 C22 B1 C18 58.8(3) . . . . ?
C21 C22 B1 C17 63.3(3) . . . . ?
C23 C22 B1 C17 -172.4(2) . . . . ?
C21 C22 B1 N4 179.41(19) . . . . ?
C23 C22 B1 N4 -56.3(3) . . . . ?
C16 C17 B1 C18 -176.28(19) . . . . ?
C16 C17 B1 C22 60.3(3) . . . . ?
C16 C17 B1 N4 -57.5(2) . . . . ?
N5 N4 B1 C18 60.3(2) . . . . ?
N5 N4 B1 C22 173.57(17) . . . . ?
N5 N4 B1 C17 -63.5(2) . . . . ?
